data_1557699
loop_
_publ_author_name
'Lovqvist, Karin C.'
'Wendt, Ola F.'
'Leipoldt, Johann G.'

_publ_section_title
;
 trans-Influence on Bond Distances in Platinum(II) Complexes. Structures
 of trans-[PtPhI(Me2S)2] and trans-[PtI2(Me2S)2]
;
_journal_name_full 'Acta Chemica Scandinavica'
_journal_page_first 1069
_journal_page_last 1073
_journal_paper_doi 10.3891/acta.chem.scand.50-1069
_journal_volume 50
_journal_year 1996
_chemical_formula_sum 'C4 I2 Pt S2'
_chemical_formula_weight 561.04
_chemical_name_common
;
trans[diiodobis(dimethylsulfide)platinum(II)]
trans-[PtI2(Me2S)2]
;
_space_group_IT_number 15
_space_group_name_Hall '-C 2yc'
_space_group_name_H-M_alt 'C 1 2/c 1'
_symmetry_cell_setting monoclinic
_symmetry_Int_Tables_number 15
_symmetry_space_group_name_Hall '-C 2yc'
_symmetry_space_group_name_H-M 'C 1 2/c 1'
_cell_angle_alpha 90.
_cell_angle_beta 101.67(1)
_cell_angle_gamma 90.
_cell_formula_units_Z 4
_cell_length_a 15.641(2)
_cell_length_b 6.046(1)
_cell_length_c 12.845(2)
_cell_volume 1189.6(3)
_diffrn_ambient_temperature 293
_diffrn_radiation_probe x-ray
_diffrn_radiation_type MoK\a
_diffrn_radiation_wavelength 0.71069
_exptl_absorpt_coefficient_mu 17.23
_exptl_crystal_density_diffrn 3.133
_exptl_crystal_F_000 960
_refine_ls_goodness_of_fit_ref 1.88
_refine_ls_number_parameters 44
_refine_ls_number_reflns 1234
_refine_ls_R_factor_gt 0.039
_refine_ls_wR_factor_gt 0.051
_cod_data_source_file Acta-Chem-Scand-1996-50-1069-2.cif
_cod_data_source_block 2
_cod_original_sg_symbol_H-M 'C 2/c'
_cod_database_code 1557699

loop_
_space_group_symop_id
_space_group_symop_operation_xyz
1 x,y,z
2 -x,y,1/2-z
3 -x,-y,-z
4 x,-y,1/2+z
5 1/2+x,1/2+y,z
6 1/2-x,1/2+y,1/2-z
7 1/2-x,1/2-y,-z
8 1/2+x,1/2-y,1/2+z

loop_
_atom_site_label
_atom_site_type_symbol
_atom_site_thermal_displace_type
_atom_site_fract_x
_atom_site_fract_y
_atom_site_fract_z
_atom_site_occupancy
_atom_site_U_iso_or_equiv
_atom_site_calc_flag
_atom_site_refinement_flags
_atom_site_disorder_assembly
_atom_site_disorder_group
Pt Pt Uiso 0.75000 0.25000 0.50000 1.000 0.0289(3) . . . .
I I Uiso 0.59453(5) 0.2981(2) 0.38271(6) 1.000 0.0503(5) . . . .
S S Uiso 0.7007(2) 0.0803(5) 0.6380(2) 1.000 0.0405(13) . . . .
C1 C Uiso 0.6008(10) 0.218(2) 0.6621(12) 1.000 0.060(8) . . . .
C2 C Uiso 0.6548(11) -0.181(2) 0.5858(12) 1.000 0.066(9) . . . .

loop_
_atom_type_symbol
_atom_type_description
_atom_type_scat_dispersion_real
_atom_type_scat_dispersion_imag
_atom_type_scat_source
C C 0.0033 0.0016 ' International Tables Vol C Tables 4.2.6.8 and 6.1.1.4'
I I -0.4742 1.8119 ' International Tables Vol C Tables 4.2.6.8 and 6.1.1.4'
Pt Pt -1.7033 8.3905 ' International Tables Vol C Tables 4.2.6.8 and 6.1.1.4'
S S 0.1246 0.1234 ' International Tables Vol C Tables 4.2.6.8 and 6.1.1.4'

loop_
_geom_angle_atom_site_label_1
_geom_angle_atom_site_label_2
_geom_angle_atom_site_label_3
_geom_angle
_geom_angle_site_symmetry_1
_geom_angle_site_symmetry_2
_geom_angle_site_symmetry_3
_geom_angle_publ_flag
I Pt S 94.35(8) . . . yes
I Pt I 180.00 . . 7_656 yes
I Pt S 85.65(8) . . 7_656 yes
I Pt S 85.65(8) 7_656 . . yes
S Pt S 180.00 . . 7_656 yes
I Pt S 94.35(8) 7_656 . 7_656 yes
Pt S C1 110.6(5) . . . yes
Pt S C2 105.8(5) . . . yes
C1 S C2 99.8(7) . . . yes

loop_
_geom_bond_atom_site_label_1
_geom_bond_atom_site_label_2
_geom_bond_distance
_geom_bond_site_symmetry_1
_geom_bond_site_symmetry_2
_geom_bond_publ_flag
Pt I 2.6049(9) . . yes
Pt S 2.311(3) . . yes
Pt I 2.6049(9) . 7_656 yes
Pt S 2.311(3) . 7_656 yes
S C1 1.851(16) . . yes
S C2 1.807(13) . . yes

loop_
_geom_torsion_atom_site_label_1
_geom_torsion_atom_site_label_2
_geom_torsion_atom_site_label_3
_geom_torsion_atom_site_label_4
_geom_torsion
_geom_torsion_site_symmetry_1
_geom_torsion_site_symmetry_2
_geom_torsion_site_symmetry_3
_geom_torsion_site_symmetry_4
_geom_torsion_publ_flag
I Pt S C1 -41.3(5) . . . . no
I Pt S C2 65.9(6) . . . . no
I Pt S C1 138.7(5) 7_656 . . . no
I Pt S C2 -114.1(6) 7_656 . . . no
